data_4066378
loop_
_publ_author_name
'Thomson, Robert K.'
'Schafer, Laurel L.'

_publ_section_title
;
 Synthesis, Structure, and Insertion Reactivity of Zirconium and Hafnium
 Amidate Benzyl Complexes
;
_journal_issue 16
_journal_name_full Organometallics
_journal_page_first 3546
_journal_paper_doi 10.1021/om100424j
_journal_volume 29
_journal_year 2010
_chemical_formula_moiety 'C58 H68 N4 O2 Zr'
_chemical_formula_sum 'C58 H68 N4 O2 Zr'
_chemical_formula_weight 944.38
_chemical_name_systematic
;
 ?
;
_space_group_IT_number 14
_symmetry_cell_setting monoclinic
_symmetry_space_group_name_Hall '-P 2yn'
_symmetry_space_group_name_H-M 'P 1 21/n 1'
_atom_sites_solution_hydrogens geom
_atom_sites_solution_primary direct
_atom_sites_solution_secondary difmap
_audit_creation_method SHELXL-97
_cell_angle_alpha 90.00
_cell_angle_beta 94.825(10)
_cell_angle_gamma 90.00
_cell_formula_units_Z 4
_cell_length_a 13.036(4)
_cell_length_b 22.774(7)
_cell_length_c 16.957(5)
_cell_measurement_temperature 293(2)
_cell_measurement_theta_max 30.27
_cell_measurement_theta_min 2.27
_cell_volume 5016(3)
_computing_cell_refinement CrystalClear
_computing_data_reduction CrystalClear
_computing_molecular_graphics 'ORTEP-3 (Farrugia, 1997)'
_computing_publication_material 'PLATON (Spek, 1990)'
_computing_structure_refinement 'SHELXL-97 (Sheldrick, 1997)'
_computing_structure_solution SIR-97
_diffrn_ambient_temperature 173(2)
_diffrn_measured_fraction_theta_full 0.984
_diffrn_measured_fraction_theta_max 0.984
_diffrn_measurement_device_type 'Bruker X8'
_diffrn_radiation_monochromator graphite
_diffrn_radiation_source 'fine-focus sealed tube'
_diffrn_radiation_type MoK\a
_diffrn_radiation_wavelength 0.71073
_diffrn_reflns_av_R_equivalents 0.0609
_diffrn_reflns_av_sigmaI/netI 0.0645
_diffrn_reflns_limit_h_max 18
_diffrn_reflns_limit_h_min -18
_diffrn_reflns_limit_k_max 31
_diffrn_reflns_limit_k_min -31
_diffrn_reflns_limit_l_max 23
_diffrn_reflns_limit_l_min -23
_diffrn_reflns_number 64748
_diffrn_reflns_theta_full 30.27
_diffrn_reflns_theta_max 30.27
_diffrn_reflns_theta_min 1.50
_exptl_absorpt_coefficient_mu 0.265
_exptl_absorpt_correction_type multi-scan
_exptl_crystal_colour Orange
_exptl_crystal_density_diffrn 1.250
_exptl_crystal_density_method 'not measured'
_exptl_crystal_description Block
_exptl_crystal_F_000 2000
_exptl_crystal_size_max 0.35
_exptl_crystal_size_mid 0.32
_exptl_crystal_size_min 0.25
_refine_diff_density_max 0.647
_refine_diff_density_min -0.901
_refine_diff_density_rms 0.106
_refine_ls_extinction_method none
_refine_ls_goodness_of_fit_ref 1.033
_refine_ls_hydrogen_treatment mixed
_refine_ls_matrix_type full
_refine_ls_number_parameters 586
_refine_ls_number_reflns 14747
_refine_ls_number_restraints 0
_refine_ls_restrained_S_all 1.033
_refine_ls_R_factor_all 0.0888
_refine_ls_R_factor_gt 0.0485
_refine_ls_shift/su_max 0.002
_refine_ls_shift/su_mean 0.000
_refine_ls_structure_factor_coef Fsqd
_refine_ls_weighting_details 'calc w=1/[\s^2^(Fo^2^)+(0.0814P)^2^+1.8566P] where P=(Fo^2^+2Fc^2^)/3'
_refine_ls_weighting_scheme calc
_refine_ls_wR_factor_gt 0.1285
_refine_ls_wR_factor_ref 0.1549
_reflns_number_gt 9945
_reflns_number_total 14747
_reflns_threshold_expression >2sigma(I)
_cod_data_source_file om100424j_si_002.cif
_cod_data_source_block ls102mon
_cod_depositor_comments
;
The following automatic conversions were performed:

'_symmetry_cell_setting' value 'Monoclinic' changed to 'monoclinic'
according to /home/saulius/struct/CIF-dictionaries/cif_core.dic
dictionary named 'cif_core.dic' version 2.4.1 from
2010-06-29.

'_exptl_absorpt_correction_type' value 'Multi-scan'
changed to 'multi-scan' according to
/home/saulius/struct/CIF-dictionaries/cif_core.dic dictionary named
'cif_core.dic' version 2.4.1 from 2010-06-29.

Automatic conversion script
Id: cif_fix_values 1715 2011-07-08 13:25:40Z adriana 
;
_cod_original_sg_symbol_H-M P21/n
_cod_database_code 4066378

loop_
_symmetry_equiv_pos_as_xyz
'x, y, z'
'-x+1/2, y+1/2, -z+1/2'
'-x, -y, -z'
'x-1/2, -y-1/2, z-1/2'

loop_
_atom_site_label
_atom_site_type_symbol
_atom_site_fract_x
_atom_site_fract_y
_atom_site_fract_z
_atom_site_U_iso_or_equiv
_atom_site_adp_type
_atom_site_occupancy
_atom_site_symmetry_multiplicity
_atom_site_calc_flag
_atom_site_refinement_flags
Zr1 Zr 0.299060(17) -0.113518(10) 0.737130(12) 0.01848(7) Uani 1 1 d .
N2 N 0.47503(16) -0.12476(9) 0.77586(11) 0.0232(4) Uani 1 1 d .
O1 O 0.14214(14) -0.12899(8) 0.75798(10) 0.0272(4) Uani 1 1 d .
O2 O 0.38582(14) -0.18938(8) 0.70407(10) 0.0274(4) Uani 1 1 d .
N1 N 0.24436(17) -0.17202(10) 0.84890(12) 0.0264(5) Uani 1 1 d .
N4 N 0.32066(15) -0.02351(9) 0.73628(11) 0.0196(4) Uani 1 1 d .
C28 C 0.21079(18) -0.05444(11) 0.62319(12) 0.0193(5) Uani 1 1 d .
C27 C 0.23287(18) -0.01428(11) 0.68325(12) 0.0198(5) Uani 1 1 d .
N3 N 0.27556(15) -0.10340(9) 0.61787(11) 0.0197(4) Uani 1 1 d .
C29 C 0.37599(18) 0.02458(11) 0.77133(13) 0.0217(5) Uani 1 1 d .
C1 C 0.1510(2) -0.16597(12) 0.81721(14) 0.0260(5) Uani 1 1 d .
C19 C 0.56115(19) -0.09581(12) 0.81539(14) 0.0246(5) Uani 1 1 d .
C30 C 0.4099(2) 0.07172(12) 0.72656(15) 0.0263(5) Uani 1 1 d .
C53 C 0.12397(19) -0.02522(13) 0.48960(14) 0.0273(6) Uani 1 1 d .
C46 C 0.1318(2) 0.04439(12) 0.78135(14) 0.0260(5) Uani 1 1 d .
C37 C 0.27993(18) -0.13433(12) 0.54522(13) 0.0230(5) Uani 1 1 d .
C38 C 0.33464(19) -0.10904(12) 0.48590(14) 0.0248(5) Uani 1 1 d .
C7 C 0.2769(2) -0.20735(13) 0.91597(15) 0.0335(6) Uani 1 1 d .
C3 C 0.0496(2) -0.19469(13) 0.83618(16) 0.0325(6) Uani 1 1 d .
C34 C 0.40027(19) 0.02349(12) 0.85353(14) 0.0255(5) Uani 1 1 d .
C20 C 0.5918(2) -0.11268(13) 0.89330(15) 0.0282(5) Uani 1 1 d .
C2 C 0.4765(2) -0.17128(12) 0.73050(14) 0.0263(5) Uani 1 1 d .
C52 C 0.11170(19) -0.05354(12) 0.56910(13) 0.0243(5) Uani 1 1 d .
H52A H 0.0877 -0.0935 0.5606 0.029 Uiso 1 1 calc R
H52B H 0.0595 -0.0324 0.5952 0.029 Uiso 1 1 calc R
C43 C 0.3897(2) -0.05153(13) 0.49964(15) 0.0301(6) Uani 1 1 d .
H43A H 0.3803 -0.0377 0.5520 0.045 Uiso 1 1 calc R
H43B H 0.3622 -0.0233 0.4615 0.045 Uiso 1 1 calc R
H43C H 0.4618 -0.0569 0.4942 0.045 Uiso 1 1 calc R
C45 C 0.16505(19) 0.03776(12) 0.69861(13) 0.0238(5) Uani 1 1 d .
H45A H 0.2014 0.0732 0.6857 0.029 Uiso 1 1 calc R
H45B H 0.1036 0.0353 0.6623 0.029 Uiso 1 1 calc R
C15 C 0.5659(2) -0.20594(14) 0.70123(17) 0.0382(7) Uani 1 1 d .
C58 C 0.1530(2) 0.03303(14) 0.48474(15) 0.0326(6) Uani 1 1 d .
H58 H 0.1646 0.0549 0.5310 0.039 Uiso 1 1 calc R
C42 C 0.2330(2) -0.18889(13) 0.53380(15) 0.0302(6) Uani 1 1 d .
C55 C 0.1203(2) -0.03027(18) 0.34754(16) 0.0459(9) Uani 1 1 d .
H55 H 0.1089 -0.0518 0.3010 0.055 Uiso 1 1 calc R
C10 C 0.3574(3) -0.2711(2) 1.0457(2) 0.0726(14) Uani 1 1 d .
H10 H 0.3863 -0.2921 1.0891 0.087 Uiso 1 1 calc R
C39 C 0.3369(2) -0.13842(14) 0.41441(15) 0.0327(6) Uani 1 1 d .
H39 H 0.3718 -0.1218 0.3743 0.039 Uiso 1 1 calc R
C12 C 0.3180(3) -0.26239(15) 0.90422(19) 0.0441(8) Uani 1 1 d .
C36 C 0.3590(2) -0.02443(13) 0.90301(14) 0.0293(6) Uani 1 1 d .
H36A H 0.3215 -0.0522 0.8692 0.044 Uiso 1 1 calc R
H36B H 0.3140 -0.0077 0.9390 0.044 Uiso 1 1 calc R
H36C H 0.4152 -0.0439 0.9325 0.044 Uiso 1 1 calc R
C8 C 0.2732(3) -0.18387(16) 0.99246(17) 0.0444(8) Uani 1 1 d .
C25 C 0.5374(2) -0.16171(14) 0.93185(16) 0.0346(6) Uani 1 1 d .
H25A H 0.4835 -0.1768 0.8954 0.052 Uiso 1 1 calc R
H25B H 0.5082 -0.1472 0.9782 0.052 Uiso 1 1 calc R
H25C H 0.5855 -0.1925 0.9466 0.052 Uiso 1 1 calc R
C51 C 0.0668(2) 0.00435(15) 0.81107(17) 0.0390(7) Uani 1 1 d .
H51 H 0.0480 -0.0292 0.7822 0.047 Uiso 1 1 calc R
C24 C 0.6100(2) -0.05007(13) 0.77967(15) 0.0285(6) Uani 1 1 d .
C6 C 0.0007(2) -0.22018(16) 0.75837(18) 0.0435(8) Uani 1 1 d .
H6A H 0.0440 -0.2506 0.7404 0.065 Uiso 1 1 calc R
H6B H -0.0071 -0.1897 0.7192 0.065 Uiso 1 1 calc R
H6C H -0.0657 -0.2363 0.7667 0.065 Uiso 1 1 calc R
C18 C 0.6729(2) -0.18847(16) 0.73576(18) 0.0429(8) Uani 1 1 d .
H18A H 0.7232 -0.2127 0.7134 0.064 Uiso 1 1 calc R
H18B H 0.6777 -0.1936 0.7921 0.064 Uiso 1 1 calc R
H18C H 0.6852 -0.1481 0.7235 0.064 Uiso 1 1 calc R
C54 C 0.1079(2) -0.05737(15) 0.42026(15) 0.0365(7) Uani 1 1 d .
H54 H 0.0891 -0.0967 0.4220 0.044 Uiso 1 1 calc R
C26 C 0.5811(2) -0.03318(14) 0.69534(16) 0.0357(7) Uani 1 1 d .
H26A H 0.6229 -0.0007 0.6812 0.054 Uiso 1 1 calc R
H26B H 0.5099 -0.0220 0.6893 0.054 Uiso 1 1 calc R
H26C H 0.5921 -0.0660 0.6615 0.054 Uiso 1 1 calc R
C44 C 0.1752(2) -0.21776(14) 0.59630(17) 0.0399(7) Uani 1 1 d .
H44A H 0.1780 -0.1932 0.6425 0.060 Uiso 1 1 calc R
H44B H 0.2059 -0.2551 0.6099 0.060 Uiso 1 1 calc R
H44C H 0.1047 -0.2234 0.5765 0.060 Uiso 1 1 calc R
C21 C 0.6734(2) -0.08334(15) 0.93400(16) 0.0384(7) Uani 1 1 d .
H21 H 0.6955 -0.0947 0.9853 0.046 Uiso 1 1 calc R
C57 C 0.1652(2) 0.05948(16) 0.41259(17) 0.0422(8) Uani 1 1 d .
H57 H 0.1842 0.0988 0.4105 0.051 Uiso 1 1 calc R
C31 C 0.4667(3) 0.11618(14) 0.76513(19) 0.0398(7) Uani 1 1 d .
H31 H 0.4890 0.1476 0.7359 0.048 Uiso 1 1 calc R
C47 C 0.1624(3) 0.09330(15) 0.82609(17) 0.0387(7) Uani 1 1 d .
H47 H 0.2088 0.1199 0.8075 0.046 Uiso 1 1 calc R
C33 C 0.4578(2) 0.06876(14) 0.88947(17) 0.0371(7) Uani 1 1 d .
H33 H 0.4741 0.0679 0.9439 0.045 Uiso 1 1 calc R
C41 C 0.2384(2) -0.21693(15) 0.46114(18) 0.0411(7) Uani 1 1 d .
H41 H 0.2073 -0.2534 0.4527 0.049 Uiso 1 1 calc R
C40 C 0.2889(2) -0.19153(15) 0.40168(17) 0.0418(8) Uani 1 1 d .
H40 H 0.2903 -0.2103 0.3531 0.050 Uiso 1 1 calc R
C35 C 0.3909(2) 0.07506(13) 0.63815(15) 0.0316(6) Uani 1 1 d .
H35A H 0.3513 0.0417 0.6192 0.047 Uiso 1 1 calc R
H35B H 0.4556 0.0753 0.6149 0.047 Uiso 1 1 calc R
H35C H 0.3538 0.1104 0.6238 0.047 Uiso 1 1 calc R
C56 C 0.1488(3) 0.02723(19) 0.34385(17) 0.0485(9) Uani 1 1 d .
H56 H 0.1572 0.0446 0.2952 0.058 Uiso 1 1 calc R
C23 C 0.6903(2) -0.02085(15) 0.82317(17) 0.0372(7) Uani 1 1 d .
H23 H 0.7228 0.0104 0.8003 0.045 Uiso 1 1 calc R
C14 C 0.3142(3) -0.28980(15) 0.8241(2) 0.0557(10) Uani 1 1 d .
H14A H 0.3466 -0.3277 0.8280 0.083 Uiso 1 1 calc R
H14B H 0.3498 -0.2652 0.7894 0.083 Uiso 1 1 calc R
H14C H 0.2438 -0.2942 0.8035 0.083 Uiso 1 1 calc R
C9 C 0.3134(3) -0.2173(2) 1.05615(19) 0.0591(12) Uani 1 1 d .
H9 H 0.3105 -0.2028 1.1072 0.071 Uiso 1 1 calc R
C32 C 0.4911(3) 0.11505(15) 0.8458(2) 0.0457(8) Uani 1 1 d .
H32 H 0.5297 0.1452 0.8705 0.055 Uiso 1 1 calc R
C49 C 0.0581(4) 0.0627(2) 0.9271(2) 0.0719(14) Uani 1 1 d .
H49 H 0.0329 0.0687 0.9762 0.086 Uiso 1 1 calc R
C16 C 0.5583(3) -0.1967(2) 0.6109(2) 0.0681(13) Uani 1 1 d .
H16A H 0.6132 -0.2175 0.5888 0.102 Uiso 1 1 calc R
H16B H 0.5638 -0.1555 0.5996 0.102 Uiso 1 1 calc R
H16C H 0.4933 -0.2112 0.5881 0.102 Uiso 1 1 calc R
C5 C 0.0601(3) -0.24370(18) 0.8974(2) 0.0560(10) Uani 1 1 d .
H5A H 0.1048 -0.2737 0.8800 0.084 Uiso 1 1 calc R
H5B H -0.0064 -0.2602 0.9038 0.084 Uiso 1 1 calc R
H5C H 0.0887 -0.2281 0.9471 0.084 Uiso 1 1 calc R
C50 C 0.0289(3) 0.01356(19) 0.8837(2) 0.0623(12) Uani 1 1 d .
H50 H -0.0162 -0.0134 0.9031 0.075 Uiso 1 1 calc R
C22 C 0.7219(2) -0.03752(16) 0.89919(18) 0.0436(8) Uani 1 1 d .
H22 H 0.7760 -0.0179 0.9271 0.052 Uiso 1 1 calc R
C13 C 0.2262(3) -0.12535(17) 1.00799(19) 0.0574(11) Uani 1 1 d .
H13A H 0.2023 -0.1074 0.9586 0.086 Uiso 1 1 calc R
H13B H 0.2769 -0.1006 1.0356 0.086 Uiso 1 1 calc R
H13C H 0.1693 -0.1306 1.0397 0.086 Uiso 1 1 calc R
C48 C 0.1232(4) 0.10233(18) 0.89891(19) 0.0603(12) Uani 1 1 d .
H48 H 0.1419 0.1357 0.9283 0.072 Uiso 1 1 calc R
C4 C -0.0205(3) -0.14721(18) 0.8628(2) 0.0605(11) Uani 1 1 d .
H4A H 0.0088 -0.1306 0.9117 0.091 Uiso 1 1 calc R
H4B H -0.0866 -0.1637 0.8705 0.091 Uiso 1 1 calc R
H4C H -0.0282 -0.1171 0.8232 0.091 Uiso 1 1 calc R
C17 C 0.5492(3) -0.27091(17) 0.7205(3) 0.0682(12) Uani 1 1 d .
H17A H 0.6045 -0.2938 0.7026 0.102 Uiso 1 1 calc R
H17B H 0.4851 -0.2839 0.6943 0.102 Uiso 1 1 calc R
H17C H 0.5475 -0.2756 0.7766 0.102 Uiso 1 1 calc R
C11 C 0.3586(3) -0.29372(18) 0.9706(2) 0.0606(11) Uani 1 1 d .
H11 H 0.3871 -0.3306 0.9638 0.073 Uiso 1 1 calc R

loop_
_atom_site_aniso_label
_atom_site_aniso_U_11
_atom_site_aniso_U_22
_atom_site_aniso_U_33
_atom_site_aniso_U_23
_atom_site_aniso_U_13
_atom_site_aniso_U_12
Zr1 0.01846(12) 0.01999(12) 0.01668(10) -0.00016(8) -0.00042(7) -0.00014(10)
N2 0.0241(10) 0.0257(12) 0.0196(9) -0.0020(8) 0.0000(8) 0.0030(9)
O1 0.0234(9) 0.0292(10) 0.0293(9) 0.0073(7) 0.0041(7) -0.0019(8)
O2 0.0265(9) 0.0250(10) 0.0296(9) -0.0054(7) -0.0048(7) 0.0042(8)
N1 0.0308(12) 0.0242(12) 0.0241(10) 0.0020(8) 0.0017(8) -0.0057(10)
N4 0.0195(10) 0.0205(10) 0.0183(8) -0.0012(7) -0.0014(7) 0.0008(8)
C28 0.0168(11) 0.0242(12) 0.0171(10) 0.0006(8) 0.0024(8) 0.0006(10)
C27 0.0194(11) 0.0234(13) 0.0165(9) 0.0012(8) 0.0016(8) 0.0016(10)
N3 0.0178(9) 0.0248(11) 0.0161(8) -0.0020(7) -0.0008(7) 0.0016(8)
C29 0.0169(11) 0.0236(13) 0.0247(11) -0.0049(9) 0.0025(9) 0.0008(10)
C1 0.0298(13) 0.0250(13) 0.0239(11) -0.0020(9) 0.0057(9) -0.0071(11)
C19 0.0188(12) 0.0296(14) 0.0254(11) -0.0046(10) 0.0010(9) 0.0046(10)
C30 0.0253(13) 0.0230(13) 0.0314(12) -0.0032(10) 0.0079(10) -0.0016(11)
C53 0.0155(11) 0.0456(17) 0.0202(11) 0.0001(10) -0.0015(8) 0.0089(11)
C46 0.0259(13) 0.0326(15) 0.0196(11) 0.0005(9) 0.0023(9) 0.0116(11)
C37 0.0177(11) 0.0306(14) 0.0202(10) -0.0041(9) -0.0014(8) 0.0016(10)
C38 0.0174(11) 0.0345(15) 0.0224(11) -0.0028(10) 0.0008(8) 0.0030(11)
C7 0.0355(15) 0.0349(16) 0.0288(13) 0.0095(11) -0.0046(11) -0.0157(13)
C3 0.0298(14) 0.0354(16) 0.0328(13) 0.0045(11) 0.0049(11) -0.0112(13)
C34 0.0213(12) 0.0290(14) 0.0253(11) -0.0067(10) -0.0024(9) 0.0026(11)
C20 0.0216(12) 0.0379(16) 0.0248(11) -0.0038(11) 0.0007(9) 0.0055(12)
C2 0.0271(13) 0.0290(14) 0.0220(11) -0.0003(9) -0.0021(9) 0.0078(11)
C52 0.0179(11) 0.0340(15) 0.0204(10) -0.0011(9) -0.0014(8) 0.0012(10)
C43 0.0281(14) 0.0373(16) 0.0258(12) -0.0010(11) 0.0073(10) -0.0027(12)
C45 0.0224(12) 0.0282(14) 0.0208(10) 0.0009(9) 0.0027(9) 0.0058(11)
C15 0.0330(15) 0.0429(18) 0.0377(15) -0.0139(13) -0.0026(12) 0.0136(14)
C58 0.0263(14) 0.0470(18) 0.0244(12) 0.0051(11) 0.0012(10) 0.0071(13)
C42 0.0265(13) 0.0341(16) 0.0296(12) -0.0086(11) 0.0007(10) -0.0038(12)
C55 0.0344(16) 0.082(3) 0.0208(12) -0.0070(14) -0.0012(11) 0.0219(18)
C10 0.065(3) 0.092(3) 0.056(2) 0.046(2) -0.0297(19) -0.034(3)
C39 0.0233(13) 0.0509(19) 0.0246(12) -0.0079(12) 0.0057(10) 0.0010(13)
C12 0.0435(18) 0.0371(18) 0.0500(18) 0.0176(14) -0.0054(14) -0.0095(15)
C36 0.0337(14) 0.0355(15) 0.0181(11) -0.0023(10) -0.0014(9) 0.0015(12)
C8 0.0464(18) 0.056(2) 0.0297(14) 0.0091(13) -0.0031(12) -0.0279(17)
C25 0.0325(15) 0.0401(17) 0.0300(13) 0.0072(11) -0.0041(11) 0.0074(13)
C51 0.0426(17) 0.0435(18) 0.0330(14) 0.0080(13) 0.0154(12) 0.0087(15)
C24 0.0225(12) 0.0347(15) 0.0289(12) -0.0042(11) 0.0061(10) 0.0033(11)
C6 0.0384(17) 0.051(2) 0.0400(16) 0.0048(14) -0.0026(13) -0.0195(16)
C18 0.0282(15) 0.055(2) 0.0451(16) -0.0116(15) 0.0003(12) 0.0187(15)
C54 0.0307(15) 0.054(2) 0.0234(12) -0.0057(12) -0.0036(10) 0.0093(14)
C26 0.0288(14) 0.0459(19) 0.0334(14) 0.0055(12) 0.0084(11) 0.0041(13)
C44 0.0426(17) 0.0370(18) 0.0400(15) -0.0067(13) 0.0034(13) -0.0170(15)
C21 0.0264(14) 0.060(2) 0.0275(13) -0.0090(13) -0.0043(11) 0.0028(14)
C57 0.0326(16) 0.060(2) 0.0346(15) 0.0139(14) 0.0052(12) 0.0059(15)
C31 0.0422(17) 0.0290(16) 0.0498(17) -0.0084(13) 0.0126(14) -0.0129(14)
C47 0.0425(17) 0.0400(17) 0.0324(14) -0.0096(12) -0.0040(12) 0.0127(15)
C33 0.0337(15) 0.0443(19) 0.0327(14) -0.0159(12) -0.0019(11) -0.0061(14)
C41 0.0375(16) 0.0456(19) 0.0405(15) -0.0218(14) 0.0039(12) -0.0114(15)
C40 0.0345(16) 0.059(2) 0.0327(14) -0.0259(14) 0.0051(12) -0.0043(15)
C35 0.0343(15) 0.0292(15) 0.0329(13) 0.0027(11) 0.0110(11) -0.0041(12)
C56 0.0373(17) 0.084(3) 0.0253(13) 0.0160(15) 0.0097(12) 0.0165(18)
C23 0.0269(14) 0.0444(19) 0.0413(15) -0.0081(13) 0.0096(12) -0.0060(13)
C14 0.074(3) 0.0282(18) 0.065(2) 0.0093(16) 0.0102(19) 0.0007(18)
C9 0.061(2) 0.080(3) 0.0324(16) 0.0210(17) -0.0154(15) -0.043(2)
C32 0.0403(18) 0.0424(19) 0.0543(19) -0.0197(15) 0.0034(14) -0.0174(16)
C49 0.108(4) 0.083(3) 0.0281(16) 0.0062(18) 0.027(2) 0.049(3)
C16 0.051(2) 0.114(4) 0.0388(18) -0.029(2) 0.0000(15) 0.032(2)
C5 0.048(2) 0.071(3) 0.0472(18) 0.0246(18) -0.0055(15) -0.0313(19)
C50 0.078(3) 0.069(3) 0.0454(19) 0.0191(18) 0.0372(19) 0.027(2)
C22 0.0258(14) 0.067(2) 0.0375(15) -0.0188(15) 0.0022(12) -0.0126(15)
C13 0.081(3) 0.063(3) 0.0305(15) -0.0090(15) 0.0140(16) -0.024(2)
C48 0.090(3) 0.061(3) 0.0276(15) -0.0138(15) -0.0062(17) 0.036(2)
C4 0.042(2) 0.063(3) 0.081(3) -0.011(2) 0.0314(19) -0.0107(19)
C17 0.049(2) 0.043(2) 0.111(3) -0.025(2) 0.001(2) 0.0199(19)
C11 0.052(2) 0.049(2) 0.078(3) 0.030(2) -0.0109(19) -0.0063(19)

loop_
_atom_type_symbol
_atom_type_description
_atom_type_scat_dispersion_real
_atom_type_scat_dispersion_imag
_atom_type_scat_source
C C 0.0033 0.0016 'International Tables Vol C Tables 4.2.6.8 and 6.1.1.4'
H H 0.0000 0.0000 'International Tables Vol C Tables 4.2.6.8 and 6.1.1.4'
N N 0.0061 0.0033 'International Tables Vol C Tables 4.2.6.8 and 6.1.1.4'
O O 0.0106 0.0060 'International Tables Vol C Tables 4.2.6.8 and 6.1.1.4'
Zr Zr -2.9673 0.5597 'International Tables Vol C Tables 4.2.6.8 and 6.1.1.4'

loop_
_geom_angle_atom_site_label_1
_geom_angle_atom_site_label_2
_geom_angle_atom_site_label_3
_geom_angle
N3 Zr1 N4 83.68(8)
N3 Zr1 O1 96.73(8)
N4 Zr1 O1 107.31(8)
N3 Zr1 O2 82.60(7)
N4 Zr1 O2 135.60(8)
O1 Zr1 O2 116.11(7)
N3 Zr1 N2 110.66(8)
N4 Zr1 N2 88.83(8)
O1 Zr1 N2 149.73(7)
O2 Zr1 N2 57.69(7)
N3 Zr1 N1 142.68(8)
N4 Zr1 N1 126.00(7)
O1 Zr1 N1 56.04(7)
O2 Zr1 N1 87.65(8)
N2 Zr1 N1 93.72(7)
N3 Zr1 C28 33.40(8)
N4 Zr1 C28 61.62(7)
O1 Zr1 C28 80.49(7)
O2 Zr1 C28 115.95(7)
N2 Zr1 C28 129.67(7)
N1 Zr1 C28 136.50(8)
N3 Zr1 C27 61.76(8)
N4 Zr1 C27 33.38(7)
O1 Zr1 C27 84.60(7)
O2 Zr1 C27 141.26(7)
N2 Zr1 C27 119.24(8)
N1 Zr1 C27 129.76(7)
C28 Zr1 C27 31.37(7)
N3 Zr1 C2 94.16(8)
N4 Zr1 C2 111.63(8)
O1 Zr1 C2 140.45(8)
O2 Zr1 C2 28.71(7)
N2 Zr1 C2 29.36(7)
N1 Zr1 C2 94.22(8)
C28 Zr1 C2 124.43(7)
C27 Zr1 C2 133.36(8)
N3 Zr1 C1 119.42(8)
N4 Zr1 C1 122.67(8)
O1 Zr1 C1 27.98(7)
O2 Zr1 C1 100.74(8)
N2 Zr1 C1 121.94(8)
N1 Zr1 C1 28.32(7)
C28 Zr1 C1 108.39(8)
C27 Zr1 C1 109.45(8)
C2 Zr1 C1 117.18(8)
C2 N2 C19 127.0(2)
C2 N2 Zr1 89.22(15)
C19 N2 Zr1 142.82(16)
C1 O1 Zr1 102.09(16)
C2 O2 Zr1 97.92(15)
C1 N1 C7 126.6(2)
C1 N1 Zr1 86.92(15)
C7 N1 Zr1 146.00(18)
C27 N4 C29 120.7(2)
C27 N4 Zr1 92.79(14)
C29 N4 Zr1 145.99(16)
C27 C28 N3 118.9(2)
C27 C28 C52 123.4(2)
N3 C28 C52 117.1(2)
C27 C28 Zr1 74.80(14)
N3 C28 Zr1 52.75(10)
C52 C28 Zr1 140.46(17)
C28 C27 N4 118.6(2)
C28 C27 C45 123.8(2)
N4 C27 C45 117.5(2)
C28 C27 Zr1 73.83(14)
N4 C27 Zr1 53.83(12)
C45 C27 Zr1 144.45(15)
C28 N3 C37 121.04(19)
C28 N3 Zr1 93.85(13)
C37 N3 Zr1 142.25(17)
C34 C29 C30 119.6(2)
C34 C29 N4 117.9(2)
C30 C29 N4 122.4(2)
N1 C1 O1 113.9(2)
N1 C1 C3 131.6(2)
O1 C1 C3 114.4(2)
N1 C1 Zr1 64.76(14)
O1 C1 Zr1 49.93(12)
C3 C1 Zr1 161.85(18)
C24 C19 C20 120.9(2)
C24 C19 N2 121.1(2)
C20 C19 N2 118.0(2)
C31 C30 C29 118.9(3)
C31 C30 C35 118.1(3)
C29 C30 C35 123.0(2)
C58 C53 C54 118.6(3)
C58 C53 C52 120.7(2)
C54 C53 C52 120.7(3)
C51 C46 C47 119.4(3)
C51 C46 C45 120.7(3)
C47 C46 C45 119.8(3)
C42 C37 C38 120.7(2)
C42 C37 N3 120.9(2)
C38 C37 N3 118.4(2)
C39 C38 C37 118.5(3)
C39 C38 C43 120.7(2)
C37 C38 C43 120.7(2)
C12 C7 C8 121.4(3)
C12 C7 N1 119.2(3)
C8 C7 N1 119.3(3)
C4 C3 C5 110.1(3)
C4 C3 C6 108.1(3)
C5 C3 C6 108.5(3)
C4 C3 C1 108.1(2)
C5 C3 C1 115.2(3)
C6 C3 C1 106.6(2)
C33 C34 C29 119.5(3)
C33 C34 C36 120.0(2)
C29 C34 C36 120.4(2)
C21 C20 C19 118.8(3)
C21 C20 C25 120.8(2)
C19 C20 C25 120.4(2)
O2 C2 N2 113.7(2)
O2 C2 C15 115.0(2)
N2 C2 C15 131.2(2)
O2 C2 Zr1 53.37(12)
N2 C2 Zr1 61.42(14)
C15 C2 Zr1 163.09(17)
C53 C52 C28 113.2(2)
C46 C45 C27 117.1(2)
C18 C15 C2 116.1(2)
C18 C15 C17 108.2(3)
C2 C15 C17 107.7(3)
C18 C15 C16 109.1(3)
C2 C15 C16 105.4(2)
C17 C15 C16 110.2(3)
C53 C58 C57 121.4(3)
C37 C42 C41 118.5(3)
C37 C42 C44 122.2(2)
C41 C42 C44 119.2(3)
C56 C55 C54 121.0(3)
C9 C10 C11 119.5(3)
C40 C39 C38 121.3(3)
C7 C12 C11 118.1(3)
C7 C12 C14 121.8(3)
C11 C12 C14 120.0(4)
C9 C8 C7 118.0(4)
C9 C8 C13 118.9(3)
C7 C8 C13 123.1(3)
C46 C51 C50 120.4(3)
C19 C24 C23 118.6(3)
C19 C24 C26 121.5(2)
C23 C24 C26 119.9(3)
C53 C54 C55 119.6(3)
C22 C21 C20 120.7(3)
C56 C57 C58 119.6(3)
C32 C31 C30 121.6(3)
C46 C47 C48 119.6(3)
C32 C33 C34 121.0(3)
C40 C41 C42 121.1(3)
C39 C40 C41 119.7(3)
C55 C56 C57 119.7(3)
C22 C23 C24 121.1(3)
C10 C9 C8 121.6(4)
C31 C32 C33 119.4(3)
C48 C49 C50 120.4(3)
C49 C50 C51 119.9(4)
C23 C22 C21 119.9(3)
C49 C48 C47 120.2(4)
C10 C11 C12 121.4(4)

loop_
_geom_bond_atom_site_label_1
_geom_bond_atom_site_label_2
_geom_bond_distance
Zr1 N3 2.0328(19)
Zr1 N4 2.069(2)
Zr1 O1 2.1344(19)
Zr1 O2 2.1645(19)
Zr1 N2 2.346(2)
Zr1 N1 2.470(2)
Zr1 C28 2.548(2)
Zr1 C27 2.560(2)
Zr1 C2 2.672(3)
Zr1 C1 2.727(3)
N2 C2 1.310(3)
N2 C19 1.421(3)
O1 C1 1.308(3)
O2 C2 1.296(3)
N1 C1 1.296(3)
N1 C7 1.428(3)
N4 C27 1.410(3)
N4 C29 1.415(3)
C28 C27 1.381(3)
C28 N3 1.406(3)
C28 C52 1.520(3)
C27 C45 1.514(3)
N3 C37 1.424(3)
C29 C34 1.403(3)
C29 C30 1.407(4)
C1 C3 1.533(4)
C19 C24 1.386(4)
C19 C20 1.401(3)
C30 C31 1.386(4)
C30 C35 1.501(4)
C53 C58 1.384(4)
C53 C54 1.386(4)
C53 C52 1.515(3)
C46 C51 1.370(4)
C46 C47 1.387(4)
C46 C45 1.510(3)
C37 C42 1.392(4)
C37 C38 1.405(3)
C38 C39 1.387(3)
C38 C43 1.502(4)
C7 C12 1.384(5)
C7 C8 1.408(4)
C3 C4 1.509(5)
C3 C5 1.523(4)
C3 C6 1.531(4)
C34 C33 1.385(4)
C34 C36 1.503(4)
C20 C21 1.389(4)
C20 C25 1.502(4)
C2 C15 1.525(4)
C15 C18 1.519(4)
C15 C17 1.535(5)
C15 C16 1.540(4)
C58 C57 1.385(4)
C42 C41 1.395(4)
C42 C44 1.502(4)
C55 C56 1.364(5)
C55 C54 1.400(4)
C10 C9 1.371(6)
C10 C11 1.375(6)
C39 C40 1.371(4)
C12 C11 1.399(4)
C12 C14 1.491(5)
C8 C9 1.387(5)
C8 C13 1.499(5)
C51 C50 1.380(4)
C24 C23 1.397(4)
C24 C26 1.498(4)
C21 C22 1.379(5)
C57 C56 1.379(5)
C31 C32 1.378(5)
C47 C48 1.390(4)
C33 C32 1.380(5)
C41 C40 1.377(4)
C23 C22 1.374(4)
C49 C48 1.354(6)
C49 C50 1.375(6)

loop_
_geom_torsion_atom_site_label_1
_geom_torsion_atom_site_label_2
_geom_torsion_atom_site_label_3
_geom_torsion_atom_site_label_4
_geom_torsion
N3 Zr1 N2 C2 -59.20(17)
N4 Zr1 N2 C2 -142.00(15)
O1 Zr1 N2 C2 94.24(19)
O2 Zr1 N2 C2 7.13(14)
N1 Zr1 N2 C2 91.99(15)
C28 Zr1 N2 C2 -91.39(17)
C27 Zr1 N2 C2 -127.58(15)
C1 Zr1 N2 C2 89.42(16)
N3 Zr1 N2 C19 108.9(3)
N4 Zr1 N2 C19 26.1(3)
O1 Zr1 N2 C19 -97.7(3)
O2 Zr1 N2 C19 175.2(3)
N1 Zr1 N2 C19 -100.0(3)
C28 Zr1 N2 C19 76.7(3)
C27 Zr1 N2 C19 40.5(3)
C2 Zr1 N2 C19 168.1(4)
C1 Zr1 N2 C19 -102.5(3)
N3 Zr1 O1 C1 146.34(16)
N4 Zr1 O1 C1 -128.21(15)
O2 Zr1 O1 C1 61.31(17)
N2 Zr1 O1 C1 -8.8(2)
N1 Zr1 O1 C1 -6.04(15)
C28 Zr1 O1 C1 175.64(17)
C27 Zr1 O1 C1 -152.99(16)
C2 Zr1 O1 C1 41.4(2)
N3 Zr1 O2 C2 112.92(16)
N4 Zr1 O2 C2 39.86(18)
O1 Zr1 O2 C2 -153.19(14)
N2 Zr1 O2 C2 -7.28(14)
N1 Zr1 O2 C2 -103.18(15)
C28 Zr1 O2 C2 114.87(15)
C27 Zr1 O2 C2 90.49(17)
C1 Zr1 O2 C2 -128.42(15)
N3 Zr1 N1 C1 -43.4(2)
N4 Zr1 N1 C1 93.34(17)
O1 Zr1 N1 C1 5.97(15)
O2 Zr1 N1 C1 -117.99(16)
N2 Zr1 N1 C1 -175.40(16)
C28 Zr1 N1 C1 8.4(2)
C27 Zr1 N1 C1 50.91(19)
C2 Zr1 N1 C1 -145.97(16)
N3 Zr1 N1 C7 127.5(3)
N4 Zr1 N1 C7 -95.7(3)
O1 Zr1 N1 C7 177.0(4)
O2 Zr1 N1 C7 53.0(3)
N2 Zr1 N1 C7 -4.4(3)
C28 Zr1 N1 C7 179.4(3)
C27 Zr1 N1 C7 -138.1(3)
C2 Zr1 N1 C7 25.0(3)
C1 Zr1 N1 C7 171.0(4)
N3 Zr1 N4 C27 45.80(13)
O1 Zr1 N4 C27 -49.30(14)
O2 Zr1 N4 C27 118.44(14)
N2 Zr1 N4 C27 156.73(13)
N1 Zr1 N4 C27 -109.51(13)
C28 Zr1 N4 C27 19.29(12)
C2 Zr1 N4 C27 137.79(13)
C1 Zr1 N4 C27 -75.27(15)
N3 Zr1 N4 C29 -144.1(3)
O1 Zr1 N4 C29 120.8(3)
O2 Zr1 N4 C29 -71.5(3)
N2 Zr1 N4 C29 -33.2(3)
N1 Zr1 N4 C29 60.6(3)
C28 Zr1 N4 C29 -170.6(3)
C27 Zr1 N4 C29 170.1(4)
C2 Zr1 N4 C29 -52.1(3)
C1 Zr1 N4 C29 94.8(3)
N3 Zr1 C28 C27 -146.7(2)
N4 Zr1 C28 C27 -20.43(13)
O1 Zr1 C28 C27 95.25(14)
O2 Zr1 C28 C27 -150.25(13)
N2 Zr1 C28 C27 -81.88(16)
N1 Zr1 C28 C27 93.23(16)
C2 Zr1 C28 C27 -118.34(14)
C1 Zr1 C28 C27 97.41(14)
N4 Zr1 C28 N3 126.30(16)
O1 Zr1 C28 N3 -118.02(15)
O2 Zr1 C28 N3 -3.51(16)
N2 Zr1 C28 N3 64.85(17)
N1 Zr1 C28 N3 -120.04(15)
C27 Zr1 C28 N3 146.7(2)
C2 Zr1 C28 N3 28.39(17)
C1 Zr1 C28 N3 -115.86(14)
N3 Zr1 C28 C52 88.8(3)
N4 Zr1 C28 C52 -144.9(3)
O1 Zr1 C28 C52 -29.2(2)
O2 Zr1 C28 C52 85.3(3)
N2 Zr1 C28 C52 153.7(2)
N1 Zr1 C28 C52 -31.2(3)
C27 Zr1 C28 C52 -124.5(3)
C2 Zr1 C28 C52 117.2(2)
C1 Zr1 C28 C52 -27.1(3)
N3 C28 C27 N4 1.0(3)
C52 C28 C27 N4 172.0(2)
Zr1 C28 C27 N4 30.89(19)
N3 C28 C27 C45 -175.6(2)
C52 C28 C27 C45 -4.6(4)
Zr1 C28 C27 C45 -145.6(2)
N3 C28 C27 Zr1 -29.92(18)
C52 C28 C27 Zr1 141.1(2)
C29 N4 C27 C28 148.8(2)
Zr1 N4 C27 C28 -37.6(2)
C29 N4 C27 C45 -34.5(3)
Zr1 N4 C27 C45 139.10(19)
C29 N4 C27 Zr1 -173.6(2)
N3 Zr1 C27 C28 20.05(13)
N4 Zr1 C27 C28 146.1(2)
O1 Zr1 C27 C28 -80.57(14)
O2 Zr1 C27 C28 45.48(19)
N2 Zr1 C27 C28 119.16(14)
N1 Zr1 C27 C28 -116.62(14)
C2 Zr1 C27 C28 86.85(16)
C1 Zr1 C27 C28 -93.63(14)
N3 Zr1 C27 N4 -126.02(15)
O1 Zr1 C27 N4 133.36(14)
O2 Zr1 C27 N4 -100.58(15)
N2 Zr1 C27 N4 -26.91(15)
N1 Zr1 C27 N4 97.31(15)
C28 Zr1 C27 N4 -146.1(2)
C2 Zr1 C27 N4 -59.22(16)
C1 Zr1 C27 N4 120.30(13)
N3 Zr1 C27 C45 146.3(3)
N4 Zr1 C27 C45 -87.7(3)
O1 Zr1 C27 C45 45.7(3)
O2 Zr1 C27 C45 171.7(2)
N2 Zr1 C27 C45 -114.6(3)
N1 Zr1 C27 C45 9.6(3)
C28 Zr1 C27 C45 126.2(3)
C2 Zr1 C27 C45 -146.9(3)
C1 Zr1 C27 C45 32.6(3)
C27 C28 N3 C37 -157.9(2)
C52 C28 N3 C37 30.5(3)
Zr1 C28 N3 C37 164.9(3)
C27 C28 N3 Zr1 37.2(2)
C52 C28 N3 Zr1 -134.34(18)
N4 Zr1 N3 C28 -45.51(14)
O1 Zr1 N3 C28 61.25(14)
O2 Zr1 N3 C28 176.81(14)
N2 Zr1 N3 C28 -131.87(13)
N1 Zr1 N3 C28 100.62(17)
C27 Zr1 N3 C28 -18.91(13)
C2 Zr1 N3 C28 -156.85(14)
C1 Zr1 N3 C28 78.62(16)
N4 Zr1 N3 C37 155.9(3)
O1 Zr1 N3 C37 -97.3(3)
O2 Zr1 N3 C37 18.2(3)
N2 Zr1 N3 C37 69.6(3)
N1 Zr1 N3 C37 -58.0(3)
C28 Zr1 N3 C37 -158.6(3)
C27 Zr1 N3 C37 -177.5(3)
C2 Zr1 N3 C37 44.6(3)
C1 Zr1 N3 C37 -80.0(3)
C27 N4 C29 C34 131.2(2)
Zr1 N4 C29 C34 -37.3(4)
C27 N4 C29 C30 -51.0(3)
Zr1 N4 C29 C30 140.5(2)
C7 N1 C1 O1 177.4(2)
Zr1 N1 C1 O1 -8.9(2)
C7 N1 C1 C3 -3.2(5)
Zr1 N1 C1 C3 170.5(3)
C7 N1 C1 Zr1 -173.7(3)
Zr1 O1 C1 N1 10.5(3)
Zr1 O1 C1 C3 -169.01(18)
N3 Zr1 C1 N1 151.40(15)
N4 Zr1 C1 N1 -106.38(16)
O1 Zr1 C1 N1 -169.4(3)
O2 Zr1 C1 N1 63.90(16)
N2 Zr1 C1 N1 5.41(18)
C28 Zr1 C1 N1 -173.93(15)
C27 Zr1 C1 N1 -140.74(15)
C2 Zr1 C1 N1 38.86(18)
N3 Zr1 C1 O1 -39.20(18)
N4 Zr1 C1 O1 63.02(17)
O2 Zr1 C1 O1 -126.70(15)
N2 Zr1 C1 O1 174.81(14)
N1 Zr1 C1 O1 169.4(3)
C28 Zr1 C1 O1 -4.53(17)
C27 Zr1 C1 O1 28.66(17)
C2 Zr1 C1 O1 -151.74(15)
N3 Zr1 C1 C3 -5.3(7)
N4 Zr1 C1 C3 96.9(6)
O1 Zr1 C1 C3 33.9(6)
O2 Zr1 C1 C3 -92.8(6)
N2 Zr1 C1 C3 -151.3(6)
N1 Zr1 C1 C3 -156.7(7)
C28 Zr1 C1 C3 29.3(6)
C27 Zr1 C1 C3 62.5(6)
C2 Zr1 C1 C3 -117.9(6)
C2 N2 C19 C24 90.9(3)
Zr1 N2 C19 C24 -74.1(3)
C2 N2 C19 C20 -92.6(3)
Zr1 N2 C19 C20 102.4(3)
C34 C29 C30 C31 0.0(4)
N4 C29 C30 C31 -177.8(2)
C34 C29 C30 C35 177.5(2)
N4 C29 C30 C35 -0.3(4)
C28 N3 C37 C42 -105.2(3)
Zr1 N3 C37 C42 49.6(4)
C28 N3 C37 C38 76.1(3)
Zr1 N3 C37 C38 -129.1(3)
C42 C37 C38 C39 2.9(4)
N3 C37 C38 C39 -178.5(2)
C42 C37 C38 C43 -177.0(2)
N3 C37 C38 C43 1.7(4)
C1 N1 C7 C12 98.8(4)
Zr1 N1 C7 C12 -70.0(4)
C1 N1 C7 C8 -85.6(4)
Zr1 N1 C7 C8 105.6(4)
N1 C1 C3 C4 116.4(4)
O1 C1 C3 C4 -64.2(3)
Zr1 C1 C3 C4 -92.1(6)
N1 C1 C3 C5 -7.2(5)
O1 C1 C3 C5 172.2(3)
Zr1 C1 C3 C5 144.3(5)
N1 C1 C3 C6 -127.5(3)
O1 C1 C3 C6 51.8(3)
Zr1 C1 C3 C6 23.9(7)
C30 C29 C34 C33 -0.3(4)
N4 C29 C34 C33 177.6(2)
C30 C29 C34 C36 176.0(2)
N4 C29 C34 C36 -6.1(4)
C24 C19 C20 C21 -1.0(4)
N2 C19 C20 C21 -177.5(2)
C24 C19 C20 C25 179.1(2)
N2 C19 C20 C25 2.5(4)
Zr1 O2 C2 N2 12.1(2)
Zr1 O2 C2 C15 -165.6(2)
C19 N2 C2 O2 178.0(2)
Zr1 N2 C2 O2 -11.0(2)
C19 N2 C2 C15 -4.7(5)
Zr1 N2 C2 C15 166.2(3)
C19 N2 C2 Zr1 -171.0(3)
N3 Zr1 C2 O2 -66.32(15)
N4 Zr1 C2 O2 -151.16(14)
O1 Zr1 C2 O2 39.5(2)
N2 Zr1 C2 O2 167.4(2)
N1 Zr1 C2 O2 77.28(15)
C28 Zr1 C2 O2 -81.53(17)
C27 Zr1 C2 O2 -120.60(15)
C1 Zr1 C2 O2 59.92(16)
N3 Zr1 C2 N2 126.30(15)
N4 Zr1 C2 N2 41.46(16)
O1 Zr1 C2 N2 -127.88(16)
O2 Zr1 C2 N2 -167.4(2)
N1 Zr1 C2 N2 -90.10(15)
C28 Zr1 C2 N2 111.09(15)
C27 Zr1 C2 N2 72.03(17)
C1 Zr1 C2 N2 -107.46(16)
N3 Zr1 C2 C15 -15.8(7)
N4 Zr1 C2 C15 -100.6(7)
O1 Zr1 C2 C15 90.1(7)
O2 Zr1 C2 C15 50.6(7)
N2 Zr1 C2 C15 -142.1(8)
N1 Zr1 C2 C15 127.8(7)
C28 Zr1 C2 C15 -31.0(8)
C27 Zr1 C2 C15 -70.0(7)
C1 Zr1 C2 C15 110.5(7)
C58 C53 C52 C28 -61.6(3)
C54 C53 C52 C28 117.4(3)
C27 C28 C52 C53 99.5(3)
N3 C28 C52 C53 -89.4(3)
Zr1 C28 C52 C53 -152.8(2)
C51 C46 C45 C27 -66.8(3)
C47 C46 C45 C27 117.1(3)
C28 C27 C45 C46 126.5(3)
N4 C27 C45 C46 -50.1(3)
Zr1 C27 C45 C46 15.3(4)
O2 C2 C15 C18 -175.8(3)
N2 C2 C15 C18 6.9(5)
Zr1 C2 C15 C18 141.0(6)
O2 C2 C15 C17 -54.3(3)
N2 C2 C15 C17 128.4(3)
Zr1 C2 C15 C17 -97.5(7)
O2 C2 C15 C16 63.3(3)
N2 C2 C15 C16 -114.0(3)
Zr1 C2 C15 C16 20.2(9)
C54 C53 C58 C57 0.6(4)
C52 C53 C58 C57 179.6(2)
C38 C37 C42 C41 -2.2(4)
N3 C37 C42 C41 179.1(3)
C38 C37 C42 C44 179.1(3)
N3 C37 C42 C44 0.4(4)
C37 C38 C39 C40 -1.2(4)
C43 C38 C39 C40 178.6(3)
C8 C7 C12 C11 -1.7(5)
N1 C7 C12 C11 173.8(3)
C8 C7 C12 C14 174.7(3)
N1 C7 C12 C14 -9.8(5)
C12 C7 C8 C9 0.9(5)
N1 C7 C8 C9 -174.6(3)
C12 C7 C8 C13 -177.9(3)
N1 C7 C8 C13 6.6(5)
C47 C46 C51 C50 2.3(4)
C45 C46 C51 C50 -173.8(3)
C20 C19 C24 C23 -0.3(4)
N2 C19 C24 C23 176.1(2)
C20 C19 C24 C26 177.3(3)
N2 C19 C24 C26 -6.2(4)
C58 C53 C54 C55 -0.7(4)
C52 C53 C54 C55 -179.7(2)
C56 C55 C54 C53 0.6(4)
C19 C20 C21 C22 1.5(4)
C25 C20 C21 C22 -178.6(3)
C53 C58 C57 C56 -0.5(4)
C29 C30 C31 C32 0.4(5)
C35 C30 C31 C32 -177.2(3)
C51 C46 C47 C48 -2.7(4)
C45 C46 C47 C48 173.5(3)
C29 C34 C33 C32 0.3(4)
C36 C34 C33 C32 -176.0(3)
C37 C42 C41 C40 0.0(5)
C44 C42 C41 C40 178.8(3)
C38 C39 C40 C41 -0.9(5)
C42 C41 C40 C39 1.6(5)
C54 C55 C56 C57 -0.4(5)
C58 C57 C56 C55 0.4(5)
C19 C24 C23 C22 1.2(4)
C26 C24 C23 C22 -176.5(3)
C11 C10 C9 C8 -2.4(6)
C7 C8 C9 C10 1.2(5)
C13 C8 C9 C10 -179.9(3)
C30 C31 C32 C33 -0.4(5)
C34 C33 C32 C31 0.0(5)
C48 C49 C50 C51 0.5(6)
C46 C51 C50 C49 -1.2(5)
C24 C23 C22 C21 -0.7(5)
C20 C21 C22 C23 -0.6(5)
C50 C49 C48 C47 -0.9(6)
C46 C47 C48 C49 2.0(5)
C9 C10 C11 C12 1.5(6)
C7 C12 C11 C10 0.5(5)
C14 C12 C11 C10 -176.0(4)
